data_7702275
loop_
_publ_author_name
'Ma, Wen'
'Hu, Bing'
'Jing, Kaiqiang'
'Li, Zhong'
'Jin, Jiance'
'Zheng, Shoutian'
'Huang, Xiaoying'

_publ_section_title
;
 Proton-conducting layered structures based on transition metal
 oxo-clusters supported by Sb(iii) tartrate scaffolds.
;
_journal_issue 12
_journal_name_full 'Dalton transactions (Cambridge, England : 2003)'
_journal_page_first 3849
_journal_page_last 3855
_journal_paper_doi 10.1039/c9dt04333k
_journal_volume 49
_journal_year 2020
_chemical_absolute_configuration rm
_chemical_formula_sum 'C24 H49 Cd2 Co4 O60 Sb7'
_chemical_formula_weight 2610.40
_space_group_crystal_system orthorhombic
_space_group_IT_number 19
_space_group_name_Hall 'P 2ac 2ab'
_space_group_name_H-M_alt 'P 21 21 21'
_atom_sites_solution_hydrogens geom
_audit_creation_method SHELXL-2016/6
_audit_update_record
;
2019-09-29 deposited with the CCDC.	2019-11-26 downloaded from the CCDC.
;
_cell_angle_alpha 90
_cell_angle_beta 90
_cell_angle_gamma 90
_cell_formula_units_Z 4
_cell_length_a 15.259(5)
_cell_length_b 18.985(6)
_cell_length_c 21.310(7)
_cell_measurement_reflns_used 16205
_cell_measurement_temperature 298(2)
_cell_measurement_theta_max 27.4430
_cell_measurement_theta_min 2.1455
_cell_volume 6173(3)
_computing_structure_refinement 'SHELXL-2016/6 (Sheldrick, 2016)'
_diffrn_ambient_temperature 298(2)
_diffrn_measured_fraction_theta_full 0.993
_diffrn_measured_fraction_theta_max 0.991
_diffrn_measurement_device_type 'Rigaku MM007'
_diffrn_radiation_type MoK\a
_diffrn_radiation_wavelength 0.71073
_diffrn_reflns_av_R_equivalents 0.0795
_diffrn_reflns_av_unetI/netI 0.0867
_diffrn_reflns_Laue_measured_fraction_full 0.993
_diffrn_reflns_Laue_measured_fraction_max 0.991
_diffrn_reflns_limit_h_max 19
_diffrn_reflns_limit_h_min -19
_diffrn_reflns_limit_k_max 24
_diffrn_reflns_limit_k_min -24
_diffrn_reflns_limit_l_max 27
_diffrn_reflns_limit_l_min -27
_diffrn_reflns_number 45116
_diffrn_reflns_point_group_measured_fraction_full 0.994
_diffrn_reflns_point_group_measured_fraction_max 0.993
_diffrn_reflns_theta_full 25.242
_diffrn_reflns_theta_max 27.390
_diffrn_reflns_theta_min 2.192
_exptl_absorpt_coefficient_mu 4.859
_exptl_absorpt_correction_T_max 1.0000
_exptl_absorpt_correction_T_min 0.5831
_exptl_absorpt_correction_type multi-scan
_exptl_crystal_colour pink
_exptl_crystal_density_diffrn 2.809
_exptl_crystal_description rod-like
_exptl_crystal_F_000 4936
_exptl_crystal_size_max 0.20
_exptl_crystal_size_mid 0.18
_exptl_crystal_size_min 0.10
_refine_diff_density_max 1.752
_refine_diff_density_min -1.036
_refine_diff_density_rms 0.232
_refine_ls_abs_structure_details
;
 Refined as an inversion twin.
;
_refine_ls_abs_structure_Flack 0.01(4)
_refine_ls_extinction_method none
_refine_ls_goodness_of_fit_ref 1.043
_refine_ls_hydrogen_treatment constr
_refine_ls_matrix_type full
_refine_ls_number_parameters 875
_refine_ls_number_reflns 13823
_refine_ls_number_restraints 18
_refine_ls_restrained_S_all 1.043
_refine_ls_R_factor_all 0.0618
_refine_ls_R_factor_gt 0.0560
_refine_ls_shift/su_max 0.000
_refine_ls_shift/su_mean 0.000
_refine_ls_structure_factor_coef Fsqd
_refine_ls_weighting_details 'w=1/[\s^2^(Fo^2^)+(0.0600P)^2^+4.0000P] where P=(Fo^2^+2Fc^2^)/3'
_refine_ls_weighting_scheme calc
_refine_ls_wR_factor_gt 0.1250
_refine_ls_wR_factor_ref 0.1288
_reflns_Friedel_coverage 0.833
_reflns_Friedel_fraction_full 0.996
_reflns_Friedel_fraction_max 0.995
_reflns_number_gt 12815
_reflns_number_total 13823
_reflns_threshold_expression 'I > 2\s(I)'
_cod_data_source_file c9dt04333k2.cif
_cod_data_source_block x_CCDC1
_cod_depositor_comments 'Adding full bibliography for 7702274--7702275.cif.'
_cod_original_cell_volume 6173(4)
_cod_database_code 7702275
_shelx_shelxl_version_number 2016/6
_shelx_space_group_comment
;
The symmetry employed for this shelxl refinement is uniquely defined
by the following loop, which should always be used as a source of
symmetry information in preference to the above space-group names.
They are only intended as comments.
;

loop_
_space_group_symop_operation_xyz
'x, y, z'
'-x+1/2, -y, z+1/2'
'x+1/2, -y+1/2, -z'
'-x, y+1/2, -z+1/2'

loop_
_atom_site_label
_atom_site_type_symbol
_atom_site_fract_x
_atom_site_fract_y
_atom_site_fract_z
_atom_site_U_iso_or_equiv
_atom_site_adp_type
_atom_site_occupancy
_atom_site_site_symmetry_order
_atom_site_calc_flag
_atom_site_refinement_flags_posn
_atom_site_refinement_flags_adp
_atom_site_refinement_flags_occupancy
_atom_site_disorder_assembly
_atom_site_disorder_group
Sb1 Sb 0.45869(6) 0.13303(5) 0.22297(5) 0.0168(2) Uani 1 1 d . . . . .
Sb2 Sb 0.37367(7) -0.03426(5) 0.28301(5) 0.0201(2) Uani 1 1 d . . . . .
Sb3 Sb 0.43469(7) -0.02033(5) 0.12160(5) 0.0197(2) Uani 1 1 d . . . . .
Sb4 Sb 0.60542(7) -0.01952(5) 0.23956(5) 0.0203(2) Uani 1 1 d . . . . .
Sb5 Sb 0.52486(7) 0.29749(5) 0.14795(5) 0.0198(2) Uani 1 1 d . . . . .
Sb6 Sb 0.31140(7) 0.28606(5) 0.22066(5) 0.0197(2) Uani 1 1 d . . . . .
Sb7 Sb 0.50002(7) 0.28840(5) 0.32179(5) 0.0195(2) Uani 1 1 d . . . . .
Co1 Co 0.29855(14) 0.13630(11) 0.12517(10) 0.0214(4) Uani 1 1 d . . . . .
Co2 Co 0.43048(15) 0.11865(11) 0.37128(10) 0.0229(5) Uani 1 1 d . . . . .
Co3 Co 0.65670(15) 0.14478(11) 0.16962(10) 0.0217(5) Uani 1 1 d . . . . .
O1 O 0.2658(8) 0.0471(6) 0.0694(5) 0.031(3) Uani 1 1 d . . . . .
O2 O 0.2005(10) -0.0577(7) 0.0639(7) 0.044(3) Uani 1 1 d . . . . .
O3 O 0.1879(9) 0.0879(6) 0.1715(6) 0.034(3) Uani 1 1 d . . . . .
O4 O 0.3013(8) -0.0332(6) 0.2029(5) 0.026(2) Uani 1 1 d . . . . .
O5 O 0.2341(8) 0.0066(6) 0.3115(6) 0.032(3) Uani 1 1 d . . . . .
O6 O 0.0931(8) -0.0128(8) 0.2793(7) 0.044(3) Uani 1 1 d . . . . .
O7 O 0.1788(8) 0.2393(7) 0.2566(6) 0.032(3) Uani 1 1 d . . . . .
O8 O 0.0967(9) 0.2433(9) 0.3432(6) 0.053(4) Uani 1 1 d . . . . .
O9 O 0.4721(7) -0.0436(5) 0.2140(5) 0.020(2) Uani 1 1 d . . . . .
O10 O 0.2937(8) 0.1445(6) 0.3666(6) 0.032(3) Uani 1 1 d . . . . .
O11 O 0.4160(8) 0.1977(7) 0.4388(6) 0.035(3) Uani 1 1 d . . . . .
O12 O 0.3223(9) 0.2711(7) 0.4876(6) 0.043(4) Uani 1 1 d . . . . .
O13 O 0.3985(8) 0.0250(6) 0.4163(5) 0.028(3) Uani 1 1 d . . . . .
O14 O 0.4529(10) -0.0730(7) 0.4601(6) 0.042(3) Uani 1 1 d . . . . .
O15 O 0.5511(9) 0.0892(6) 0.4102(6) 0.034(3) Uani 1 1 d . . . . .
O16 O 0.5504(8) -0.0326(6) 0.3252(5) 0.026(2) Uani 1 1 d . . . . .
O17 O 0.7063(8) 0.0275(6) 0.3089(6) 0.030(3) Uani 1 1 d . . . . .
O18 O 0.7474(9) 0.0125(7) 0.4085(7) 0.042(3) Uani 1 1 d . . . . .
O19 O 0.6042(8) 0.2416(7) 0.3884(6) 0.035(3) Uani 1 1 d . . . . .
O20 O 0.7425(8) 0.2099(7) 0.3915(6) 0.035(3) Uani 1 1 d . . . . .
O21 O 0.6130(7) 0.2996(5) 0.2738(5) 0.021(2) Uani 1 1 d . . . . .
O22 O 0.7226(9) 0.1691(6) 0.2526(6) 0.033(3) Uani 1 1 d . . . . .
O23 O 0.7205(9) 0.2434(7) 0.1492(6) 0.037(3) Uani 1 1 d . . . . .
O24 O 0.7918(10) 0.3341(7) 0.1928(6) 0.046(4) Uani 1 1 d . . . . .
O25 O 0.7442(8) 0.0583(6) 0.1614(6) 0.031(3) Uani 1 1 d . . . . .
O26 O 0.7881(9) -0.0296(8) 0.0991(6) 0.043(4) Uani 1 1 d . . . . .
O27 O 0.6544(8) 0.1231(5) 0.0750(5) 0.026(2) Uani 1 1 d . . . . .
O28 O 0.5667(8) -0.0102(6) 0.1117(5) 0.028(3) Uani 1 1 d . . . . .
O29 O 0.4552(8) 0.0360(6) 0.0227(5) 0.029(3) Uani 1 1 d . . . . .
O30 O 0.5649(8) 0.0679(7) -0.0417(6) 0.034(3) Uani 1 1 d . . . . .
O31 O 0.5469(8) 0.2555(6) 0.0496(5) 0.028(3) Uani 1 1 d . . . . .
O32 O 0.4816(9) 0.2478(7) -0.0454(5) 0.035(3) Uani 1 1 d . . . . .
O33 O 0.4051(7) 0.2969(6) 0.1084(4) 0.019(2) Uani 1 1 d . . . . .
O34 O 0.3473(7) 0.1694(5) 0.0419(5) 0.023(2) Uani 1 1 d . . . . .
O35 O 0.2126(8) 0.2239(6) 0.1065(6) 0.030(3) Uani 1 1 d . . . . .
O36 O 0.1949(8) 0.3149(6) 0.0409(6) 0.033(3) Uani 1 1 d . . . . .
O37 O 0.4134(7) 0.0795(5) 0.1495(5) 0.021(2) Uani 1 1 d . . . . .
O38 O 0.3461(7) 0.1858(5) 0.2059(4) 0.017(2) Uani 1 1 d . . . . .
O39 O 0.4822(7) 0.1862(5) 0.3029(5) 0.019(2) Uani 1 1 d . . . . .
O40 O 0.4019(7) 0.0692(5) 0.2844(5) 0.019(2) Uani 1 1 d . . . . .
O41 O 0.5324(7) 0.1955(5) 0.1705(5) 0.020(2) Uani 1 1 d . . . . .
O42 O 0.5725(7) 0.0801(5) 0.2251(5) 0.021(2) Uani 1 1 d . . . . .
O43 O 0.3225(7) 0.2817(6) 0.3159(5) 0.025(2) Uani 1 1 d . . . . .
O44 O 0.4456(7) 0.3074(5) 0.2312(5) 0.021(2) Uani 1 1 d . . . . .
O1W O 0.2150(9) 0.1280(8) -0.0604(7) 0.047(4) Uani 1 1 d . . . . .
O2W O 0.2919(9) -0.0234(7) -0.0512(6) 0.041(3) Uani 1 1 d . . . . .
O3W O 0.4081(9) 0.1138(7) -0.1103(7) 0.042(3) Uani 1 1 d . . . . .
O4W O 0.9361(8) 0.1956(7) 0.3240(6) 0.038(3) Uani 1 1 d . . . . .
O5W O 0.8836(10) 0.1022(7) 0.4282(7) 0.045(3) Uani 1 1 d . . . . .
O6W O 0.8908(12) 0.3292(8) 0.3939(8) 0.064(5) Uani 1 1 d . . . . .
O7W O 1.0162(11) 0.2271(8) 0.4628(7) 0.052(4) Uani 1 1 d . . . . .
O8W O 0.0325(8) 0.2711(7) 0.1864(6) 0.033(3) Uani 1 1 d . . . . .
O9W O 0.1304(11) 0.4124(8) 0.1611(7) 0.053(4) Uani 1 1 d . . . . .
C1 C 0.2147(11) -0.0015(8) 0.0910(8) 0.025(4) Uani 1 1 d . . . . .
C2 C 0.1717(10) 0.0158(8) 0.1546(7) 0.022(3) Uani 1 1 d . . . . .
H2A H 0.108305 0.008031 0.151565 0.027 Uiso 1 1 calc R U . . .
C3 C 0.2111(12) -0.0340(7) 0.2068(7) 0.026(4) Uani 1 1 d . U . . .
H3A H 0.190851 -0.082197 0.198797 0.031 Uiso 1 1 calc R U . . .
C4 C 0.1748(11) -0.0101(8) 0.2702(7) 0.026(3) Uani 1 1 d . . . . .
C5 C 0.1673(11) 0.2492(10) 0.3144(8) 0.030(4) Uani 1 1 d . . . . .
C6 C 0.2474(10) 0.2689(9) 0.3549(8) 0.026(3) Uani 1 1 d . . . . .
H6A H 0.233948 0.311665 0.378734 0.031 Uiso 1 1 calc R U . . .
C7 C 0.2683(11) 0.2088(8) 0.4011(8) 0.026(3) Uani 1 1 d . . . . .
H7A H 0.215316 0.198555 0.425470 0.032 Uiso 1 1 calc R U . . .
C8 C 0.3417(12) 0.2238(10) 0.4460(8) 0.031(4) Uani 1 1 d . . . . .
C9 C 0.4616(13) -0.0129(9) 0.4370(8) 0.031(4) Uani 1 1 d . . . . .
C10 C 0.5539(11) 0.0166(8) 0.4303(8) 0.026(3) Uani 1 1 d . . . . .
H10A H 0.584645 0.013182 0.470523 0.031 Uiso 1 1 calc R U . . .
C11 C 0.6045(11) -0.0266(8) 0.3793(7) 0.024(3) Uani 1 1 d . . . . .
H11A H 0.615233 -0.074032 0.395850 0.029 Uiso 1 1 calc R U . . .
C12 C 0.6945(11) 0.0090(8) 0.3662(8) 0.023(3) Uani 1 1 d . . . . .
C13 C 0.6789(11) 0.2426(8) 0.3662(7) 0.024(3) Uani 1 1 d . . . . .
C14 C 0.6937(9) 0.2819(9) 0.3054(7) 0.021(3) Uani 1 1 d . . . . .
H14A H 0.723708 0.326084 0.315660 0.025 Uiso 1 1 calc R U . . .
C15 C 0.7531(11) 0.2403(9) 0.2605(7) 0.024(3) Uani 1 1 d . . . . .
H15A H 0.812522 0.239199 0.277893 0.029 Uiso 1 1 calc R U . . .
C16 C 0.7558(13) 0.2761(10) 0.1965(9) 0.037(4) Uani 1 1 d . . . . .
C17 C 0.7438(11) 0.0244(10) 0.1093(8) 0.030(4) Uani 1 1 d . . . . .
C18 C 0.6832(11) 0.0523(8) 0.0583(8) 0.024(3) Uani 1 1 d . . . . .
H18A H 0.714916 0.053855 0.018327 0.029 Uiso 1 1 calc R U . . .
C19 C 0.6017(10) 0.0033(9) 0.0517(7) 0.021(3) Uani 1 1 d . . . . .
H19A H 0.620628 -0.041528 0.033256 0.025 Uiso 1 1 calc R U . . .
C20 C 0.5366(11) 0.0392(7) 0.0059(7) 0.021(3) Uani 1 1 d . U . . .
C21 C 0.4815(11) 0.2621(7) 0.0141(7) 0.021(3) Uani 1 1 d . U . . .
C22 C 0.3966(10) 0.2900(8) 0.0417(6) 0.017(3) Uani 1 1 d . . . . .
H22A H 0.383750 0.336211 0.023408 0.020 Uiso 1 1 calc R U . . .
C23 C 0.3226(12) 0.2392(8) 0.0259(7) 0.024(4) Uani 1 1 d . . . . .
H23A H 0.312765 0.240958 -0.019537 0.029 Uiso 1 1 calc R U . . .
C24 C 0.2370(11) 0.2605(8) 0.0587(8) 0.025(4) Uani 1 1 d . . . . .
Cd1 Cd 0.33650(11) 0.08410(8) -0.02137(7) 0.0243(3) Uani 0.5 1 d . . P A 1
Cd2 Cd 0.88502(10) 0.21640(8) 0.42123(7) 0.0253(3) Uani 0.5 1 d . . P B 1
Co1B Co 0.33650(11) 0.08410(8) -0.02137(7) 0.0243(3) Uani 0.5 1 d . . P A 2
Co2B Co 0.88502(10) 0.21640(8) 0.42123(7) 0.0253(3) Uani 0.5 1 d . . P B 2
Cd3 Cd 0.06893(9) 0.32722(7) 0.09473(6) 0.0303(3) Uani 1 1 d . . . . .
O10W O 0.6532(10) 0.1422(8) 0.5069(7) 0.048(4) Uani 1 1 d . . . . .
O11W O 0.1576(11) 0.4068(9) 0.2868(7) 0.057(4) Uani 1 1 d . . . . .
O12W O 0.0115(15) 0.1335(12) 0.1712(11) 0.099(7) Uani 1 1 d . . . . .
O13W O 0.9761(11) 0.3704(8) 0.2834(8) 0.058(4) Uani 1 1 d . . . . .
O14W O 0.8990(13) 0.0672(9) 0.2577(11) 0.085(6) Uani 1 1 d . . . . .
O15W O 1.0482(12) 0.0681(12) 0.3863(9) 0.084(6) Uani 1 1 d . . . . .
O16W O -0.043(3) 0.063(3) 0.0762(16) 0.23(2) Uani 1 1 d . . . . .

loop_
_atom_site_aniso_label
_atom_site_aniso_U_11
_atom_site_aniso_U_22
_atom_site_aniso_U_33
_atom_site_aniso_U_23
_atom_site_aniso_U_13
_atom_site_aniso_U_12
Sb1 0.0196(5) 0.0156(4) 0.0153(5) -0.0001(3) -0.0005(4) -0.0001(4)
Sb2 0.0246(5) 0.0164(5) 0.0193(5) 0.0018(4) 0.0005(4) -0.0016(4)
Sb3 0.0231(5) 0.0170(5) 0.0189(5) -0.0014(4) -0.0005(4) -0.0011(4)
Sb4 0.0220(5) 0.0178(5) 0.0209(5) 0.0015(4) -0.0002(4) 0.0028(4)
Sb5 0.0208(5) 0.0175(5) 0.0212(5) 0.0018(4) -0.0003(4) -0.0021(4)
Sb6 0.0216(5) 0.0187(5) 0.0189(5) 0.0006(4) -0.0010(4) 0.0021(4)
Sb7 0.0221(5) 0.0177(5) 0.0188(5) -0.0023(4) -0.0008(4) -0.0012(4)
Co1 0.0257(11) 0.0214(11) 0.0171(10) -0.0004(8) -0.0017(8) -0.0002(9)
Co2 0.0285(12) 0.0210(11) 0.0190(11) -0.0003(8) 0.0003(9) -0.0013(9)
Co3 0.0233(11) 0.0225(11) 0.0193(11) 0.0017(8) 0.0007(8) 0.0006(9)
O1 0.039(7) 0.033(6) 0.022(6) 0.001(5) -0.003(5) -0.013(6)
O2 0.055(9) 0.025(7) 0.053(9) -0.009(6) 0.004(7) -0.011(7)
O3 0.042(7) 0.020(6) 0.040(7) 0.005(5) 0.007(6) 0.000(5)
O4 0.028(6) 0.031(6) 0.019(6) -0.005(4) -0.006(4) -0.006(5)
O5 0.031(7) 0.036(7) 0.030(7) -0.003(5) 0.003(5) -0.004(5)
O6 0.032(7) 0.057(9) 0.043(8) -0.010(7) 0.005(6) 0.003(6)
O7 0.023(6) 0.045(7) 0.027(6) 0.005(5) -0.001(5) -0.005(6)
O8 0.032(7) 0.101(13) 0.025(7) -0.003(7) 0.003(6) -0.008(8)
O9 0.020(5) 0.021(5) 0.019(5) 0.008(4) -0.004(4) -0.004(4)
O10 0.030(7) 0.033(7) 0.033(7) -0.006(5) -0.003(5) -0.002(5)
O11 0.034(7) 0.039(7) 0.031(7) -0.007(5) 0.000(5) 0.003(6)
O12 0.050(9) 0.045(8) 0.035(7) -0.022(6) -0.018(6) 0.020(7)
O13 0.028(6) 0.031(6) 0.025(6) 0.002(5) 0.008(5) -0.003(5)
O14 0.061(10) 0.024(6) 0.042(8) 0.014(5) -0.002(7) -0.006(7)
O15 0.042(8) 0.027(6) 0.032(7) 0.003(5) -0.004(6) 0.007(6)
O16 0.026(6) 0.032(6) 0.020(6) 0.001(5) -0.004(4) -0.004(5)
O17 0.026(6) 0.038(7) 0.027(6) 0.000(5) 0.000(5) -0.003(5)
O18 0.029(7) 0.047(8) 0.049(9) 0.002(6) -0.018(6) -0.010(6)
O19 0.020(6) 0.055(8) 0.028(7) 0.001(6) -0.003(5) -0.001(6)
O20 0.025(6) 0.053(8) 0.027(7) 0.011(6) -0.007(5) 0.004(6)
O21 0.024(5) 0.025(5) 0.014(5) 0.006(4) -0.001(4) 0.004(5)
O22 0.049(8) 0.022(6) 0.027(6) -0.005(5) -0.008(5) -0.005(6)
O23 0.046(8) 0.047(8) 0.018(6) -0.005(5) -0.005(5) -0.004(6)
O24 0.063(10) 0.039(8) 0.036(8) -0.009(6) 0.011(7) -0.019(7)
O25 0.026(6) 0.035(7) 0.032(7) -0.004(5) -0.008(5) 0.012(5)
O26 0.048(8) 0.053(9) 0.029(7) 0.000(6) -0.002(6) 0.030(7)
O27 0.038(7) 0.016(5) 0.025(6) -0.004(4) -0.002(5) -0.002(5)
O28 0.025(6) 0.041(7) 0.019(6) 0.001(5) 0.006(5) 0.011(6)
O29 0.033(7) 0.041(7) 0.013(5) 0.000(5) 0.000(4) 0.003(6)
O30 0.033(7) 0.036(7) 0.033(7) 0.014(5) -0.001(5) 0.000(6)
O31 0.025(6) 0.035(7) 0.024(6) -0.004(5) 0.004(5) 0.000(5)
O32 0.043(8) 0.054(8) 0.009(5) -0.007(5) 0.005(5) 0.009(6)
O33 0.024(6) 0.024(6) 0.009(5) 0.000(4) -0.001(4) -0.002(5)
O34 0.024(6) 0.013(5) 0.030(6) 0.001(4) 0.001(5) 0.001(5)
O35 0.029(7) 0.029(6) 0.031(7) 0.004(5) 0.005(5) -0.001(5)
O36 0.036(7) 0.032(7) 0.031(7) 0.011(5) -0.015(5) 0.005(6)
O37 0.023(6) 0.013(5) 0.026(6) -0.004(4) 0.001(4) -0.002(4)
O38 0.022(5) 0.009(5) 0.018(5) 0.000(4) -0.004(4) 0.001(4)
O39 0.030(6) 0.008(4) 0.019(5) -0.004(4) -0.004(4) -0.001(4)
O40 0.022(5) 0.012(5) 0.022(5) -0.004(4) -0.001(4) -0.004(4)
O41 0.020(5) 0.016(5) 0.026(6) 0.004(4) 0.006(4) -0.004(4)
O42 0.019(5) 0.012(5) 0.031(6) 0.001(4) -0.003(5) 0.004(4)
O43 0.024(6) 0.033(6) 0.017(5) 0.003(5) -0.002(4) 0.005(5)
O44 0.019(5) 0.025(5) 0.021(6) -0.004(4) 0.000(4) -0.008(5)
O1W 0.040(8) 0.055(9) 0.046(9) 0.024(7) -0.014(6) -0.005(7)
O2W 0.043(8) 0.049(8) 0.030(7) -0.014(6) -0.007(6) 0.006(7)
O3W 0.047(9) 0.037(7) 0.041(8) -0.004(6) -0.020(6) -0.003(6)
O4W 0.027(6) 0.055(8) 0.033(7) -0.010(6) 0.002(5) 0.009(6)
O5W 0.045(8) 0.051(8) 0.039(8) 0.008(6) 0.001(6) -0.008(7)
O6W 0.085(13) 0.047(9) 0.059(11) 0.007(8) 0.016(9) 0.016(9)
O7W 0.066(11) 0.050(9) 0.040(9) -0.008(7) 0.011(7) 0.000(8)
O8W 0.033(7) 0.038(7) 0.029(7) 0.010(5) -0.001(5) -0.001(6)
O9W 0.071(11) 0.056(9) 0.031(8) 0.008(6) -0.018(7) -0.023(8)
C1 0.029(9) 0.022(8) 0.025(9) 0.005(6) -0.019(7) -0.005(7)
C2 0.013(7) 0.029(8) 0.025(8) -0.003(6) 0.006(6) -0.004(6)
C3 0.050(9) 0.006(6) 0.022(7) -0.002(5) -0.001(6) -0.004(6)
C4 0.035(10) 0.026(8) 0.016(8) 0.002(6) 0.002(6) -0.002(7)
C5 0.028(9) 0.048(11) 0.015(8) -0.008(7) 0.003(7) 0.004(8)
C6 0.022(8) 0.031(9) 0.024(8) 0.003(7) 0.004(6) -0.001(7)
C7 0.031(9) 0.019(8) 0.029(9) 0.000(7) 0.007(7) 0.001(7)
C8 0.029(10) 0.035(10) 0.027(9) -0.006(7) 0.005(7) -0.007(8)
C9 0.040(10) 0.032(9) 0.021(8) -0.011(7) -0.005(7) 0.007(8)
C10 0.028(9) 0.020(8) 0.029(9) 0.005(6) -0.006(7) -0.007(7)
C11 0.028(9) 0.022(8) 0.023(8) -0.002(6) -0.007(6) 0.007(7)
C12 0.021(8) 0.017(7) 0.031(9) 0.005(6) 0.004(6) -0.004(6)
C13 0.025(9) 0.024(8) 0.022(8) 0.009(6) -0.007(7) -0.005(7)
C14 0.010(7) 0.028(8) 0.024(8) -0.005(6) -0.001(6) -0.003(6)
C15 0.020(8) 0.033(9) 0.020(8) 0.002(6) -0.001(6) 0.002(7)
C16 0.043(11) 0.041(11) 0.025(9) 0.004(8) 0.010(8) 0.010(9)
C17 0.023(9) 0.035(10) 0.032(10) -0.004(7) 0.004(7) 0.002(8)
C18 0.024(9) 0.026(8) 0.023(8) 0.002(6) 0.004(6) -0.003(7)
C19 0.016(7) 0.030(8) 0.017(7) 0.003(6) 0.008(6) 0.001(6)
C20 0.030(8) 0.011(6) 0.022(7) 0.004(5) -0.007(6) 0.010(6)
C21 0.030(8) 0.009(6) 0.024(7) 0.010(5) 0.002(6) -0.004(6)
C22 0.021(7) 0.023(7) 0.006(6) 0.005(5) 0.003(5) 0.003(6)
C23 0.038(10) 0.016(7) 0.019(8) -0.002(6) -0.001(7) 0.003(7)
C24 0.026(9) 0.011(7) 0.039(10) -0.003(6) -0.010(7) -0.003(6)
Cd1 0.0271(8) 0.0224(8) 0.0235(8) 0.0002(6) -0.0048(6) 0.0000(6)
Cd2 0.0269(8) 0.0279(8) 0.0212(8) 0.0014(6) 0.0037(6) 0.0005(7)
Co1B 0.0271(8) 0.0224(8) 0.0235(8) 0.0002(6) -0.0048(6) 0.0000(6)
Co2B 0.0269(8) 0.0279(8) 0.0212(8) 0.0014(6) 0.0037(6) 0.0005(7)
Cd3 0.0333(7) 0.0362(7) 0.0214(6) 0.0032(5) -0.0026(5) -0.0042(6)
O10W 0.047(9) 0.052(9) 0.046(9) 0.004(7) -0.013(7) -0.016(7)
O11W 0.065(10) 0.085(11) 0.021(7) 0.000(7) -0.003(7) -0.012(9)
O12W 0.103(17) 0.087(15) 0.108(19) -0.016(13) 0.030(14) -0.029(14)
O13W 0.068(11) 0.064(10) 0.042(9) -0.011(8) 0.005(8) 0.001(9)
O14W 0.096(15) 0.054(11) 0.105(17) -0.014(10) -0.005(13) -0.025(10)
O15W 0.060(12) 0.126(18) 0.066(13) -0.003(12) 0.002(9) 0.009(12)
O16W 0.23(4) 0.34(6) 0.11(3) -0.06(3) 0.08(3) -0.06(4)

loop_
_atom_type_symbol
_atom_type_description
_atom_type_scat_dispersion_real
_atom_type_scat_dispersion_imag
_atom_type_scat_source
C C 0.0033 0.0016 'International Tables Vol C Tables 4.2.6.8 and 6.1.1.4'
H H 0.0000 0.0000 'International Tables Vol C Tables 4.2.6.8 and 6.1.1.4'
O O 0.0106 0.0060 'International Tables Vol C Tables 4.2.6.8 and 6.1.1.4'
Co Co 0.3494 0.9721 'International Tables Vol C Tables 4.2.6.8 and 6.1.1.4'
Cd Cd -0.8075 1.2024 'International Tables Vol C Tables 4.2.6.8 and 6.1.1.4'
Sb Sb -0.5866 1.5461 'International Tables Vol C Tables 4.2.6.8 and 6.1.1.4'

loop_
_geom_angle_atom_site_label_1
_geom_angle_atom_site_label_2
_geom_angle_atom_site_label_3
_geom_angle
_geom_angle_site_symmetry_1
_geom_angle_site_symmetry_3
O41 Sb1 O40 170.7(4) . .
O41 Sb1 O37 93.4(4) . .
O40 Sb1 O37 93.2(4) . .
O41 Sb1 O42 79.7(4) . .
O40 Sb1 O42 93.3(4) . .
O37 Sb1 O42 93.6(4) . .
O41 Sb1 O39 94.4(4) . .
O40 Sb1 O39 79.9(4) . .
O37 Sb1 O39 169.7(4) . .
O42 Sb1 O39 94.4(4) . .
O41 Sb1 O38 94.8(4) . .
O40 Sb1 O38 92.9(4) . .
O37 Sb1 O38 79.4(4) . .
O42 Sb1 O38 170.9(4) . .
O39 Sb1 O38 93.2(4) . .
O40 Sb2 O4 96.8(4) . .
O40 Sb2 O9 86.6(4) . .
O4 Sb2 O9 78.6(4) . .
O40 Sb2 O5 82.4(4) . .
O4 Sb2 O5 73.8(4) . .
O9 Sb2 O5 148.7(4) . .
O37 Sb3 O28 95.8(4) . .
O37 Sb3 O9 88.0(4) . .
O28 Sb3 O9 81.3(4) . .
O37 Sb3 O29 82.0(4) . .
O28 Sb3 O29 74.7(4) . .
O9 Sb3 O29 152.7(4) . .
O42 Sb4 O16 98.8(5) . .
O42 Sb4 O9 85.6(4) . .
O16 Sb4 O9 79.1(4) . .
O42 Sb4 O17 84.2(4) . .
O16 Sb4 O17 75.4(4) . .
O9 Sb4 O17 150.6(4) . .
O41 Sb5 O33 98.5(4) . .
O41 Sb5 O44 85.3(4) . .
O33 Sb5 O44 80.5(4) . .
O41 Sb5 O31 82.7(4) . .
O33 Sb5 O31 75.2(4) . .
O44 Sb5 O31 151.0(4) . .
O38 Sb6 O43 95.5(4) . .
O38 Sb6 O44 86.7(4) . .
O43 Sb6 O44 79.6(4) . .
O38 Sb6 O7 85.4(4) . .
O43 Sb6 O7 74.4(4) . .
O44 Sb6 O7 151.9(4) . .
O39 Sb7 O21 96.7(4) . .
O39 Sb7 O44 85.9(4) . .
O21 Sb7 O44 81.7(4) . .
O39 Sb7 O19 81.0(4) . .
O21 Sb7 O19 76.4(4) . .
O44 Sb7 O19 152.9(4) . .
O34 Co1 O38 117.0(4) . .
O34 Co1 O37 93.9(4) . .
O38 Co1 O37 74.9(4) . .
O34 Co1 O1 81.0(4) . .
O38 Co1 O1 154.0(4) . .
O37 Co1 O1 85.8(4) . .
O34 Co1 O35 79.8(4) . .
O38 Co1 O35 90.9(4) . .
O37 Co1 O35 160.0(4) . .
O1 Co1 O35 111.6(5) . .
O34 Co1 O3 145.1(5) . .
O38 Co1 O3 94.9(5) . .
O37 Co1 O3 108.5(4) . .
O1 Co1 O3 74.5(5) . .
O35 Co1 O3 86.4(4) . .
O13 Co2 O11 105.7(5) . .
O13 Co2 O15 78.2(5) . .
O11 Co2 O15 90.7(5) . .
O13 Co2 O39 158.9(4) . .
O11 Co2 O39 94.6(5) . .
O15 Co2 O39 96.2(5) . .
O13 Co2 O40 88.6(4) . .
O11 Co2 O40 153.7(5) . .
O15 Co2 O40 114.1(5) . .
O39 Co2 O40 75.0(4) . .
O13 Co2 O10 89.3(5) . .
O11 Co2 O10 76.4(5) . .
O15 Co2 O10 159.0(5) . .
O39 Co2 O10 101.2(4) . .
O40 Co2 O10 82.0(4) . .
O27 Co3 O22 152.0(5) . .
O27 Co3 O25 77.0(5) . .
O22 Co3 O25 86.5(5) . .
O27 Co3 O41 94.8(5) . .
O22 Co3 O41 108.8(5) . .
O25 Co3 O41 155.7(4) . .
O27 Co3 O42 114.7(4) . .
O22 Co3 O42 87.0(5) . .
O25 Co3 O42 88.8(4) . .
O41 Co3 O42 73.6(4) . .
O27 Co3 O23 89.0(4) . .
O22 Co3 O23 76.2(5) . .
O25 Co3 O23 111.8(5) . .
O41 Co3 O23 90.7(5) . .
O42 Co3 O23 152.1(4) . .
C1 O1 Co1 120.7(11) . .
C1 O1 Co1B 142.4(11) . .
Co1 O1 Co1B 96.6(4) . .
C1 O1 Cd1 142.4(11) . .
Co1 O1 Cd1 96.6(4) . .
C2 O3 Co1 115.1(9) . .
C3 O4 Sb2 119.4(9) . .
C4 O5 Sb2 112.0(10) . .
C5 O7 Sb6 112.6(11) . .
Sb3 O9 Sb2 116.3(5) . .
Sb3 O9 Sb4 116.7(5) . .
Sb2 O9 Sb4 118.6(5) . .
C7 O10 Co2 115.0(9) . .
C8 O11 Co2 117.8(11) . .
C8 O12 Cd2 125.7(12) . 3_456
C9 O13 Co2 117.6(11) . .
C10 O15 Co2 113.4(10) . .
C11 O16 Sb4 118.8(10) . .
C12 O17 Sb4 114.1(10) . .
C13 O19 Sb7 113.2(10) . .
C13 O20 Co2B 145.4(11) . .
C13 O20 Cd2 145.4(11) . .
C14 O21 Sb7 117.8(8) . .
C15 O22 Co3 117.6(9) . .
C16 O23 Co3 116.4(12) . .
C17 O25 Co3 117.2(11) . .
C18 O27 Co3 114.6(9) . .
C19 O28 Sb3 119.1(10) . .
C20 O29 Co1B 130.0(10) . .
C20 O29 Cd1 130.0(10) . .
C20 O29 Sb3 113.0(9) . .
Co1B O29 Sb3 116.7(5) . .
Cd1 O29 Sb3 116.7(5) . .
C20 O30 Cd3 143.3(11) . 3
C21 O31 Sb5 113.8(10) . .
C21 O32 Cd3 126.8(11) . 3
C22 O33 Sb5 119.9(9) . .
C23 O34 Co1 113.8(9) . .
C23 O34 Co1B 122.8(9) . .
Co1 O34 Co1B 107.0(5) . .
C23 O34 Cd1 122.8(9) . .
Co1 O34 Cd1 107.0(5) . .
C24 O35 Co1 112.8(10) . .
C24 O36 Cd3 111.3(11) . .
Sb1 O37 Sb3 131.1(6) . .
Sb1 O37 Co1 102.7(4) . .
Sb3 O37 Co1 122.7(5) . .
Sb6 O38 Sb1 131.9(5) . .
Sb6 O38 Co1 117.7(5) . .
Sb1 O38 Co1 102.7(4) . .
Sb7 O39 Sb1 132.9(5) . .
Sb7 O39 Co2 120.3(5) . .
Sb1 O39 Co2 102.4(4) . .
Sb1 O40 Sb2 132.9(5) . .
Sb1 O40 Co2 102.5(4) . .
Sb2 O40 Co2 119.3(5) . .
Sb1 O41 Sb5 133.1(6) . .
Sb1 O41 Co3 104.0(4) . .
Sb5 O41 Co3 119.2(5) . .
Sb4 O42 Sb1 134.5(6) . .
Sb4 O42 Co3 118.9(5) . .
Sb1 O42 Co3 102.7(4) . .
C6 O43 Sb6 121.1(9) . .
Sb6 O44 Sb7 116.4(5) . .
Sb6 O44 Sb5 116.3(5) . .
Sb7 O44 Sb5 120.8(5) . .
O2 C1 O1 123.8(17) . .
O2 C1 C2 121.5(15) . .
O1 C1 C2 114.7(14) . .
O3 C2 C1 110.6(12) . .
O3 C2 C3 109.1(12) . .
C1 C2 C3 109.1(12) . .
O3 C2 H2A 109.3 . .
C1 C2 H2A 109.3 . .
C3 C2 H2A 109.3 . .
O4 C3 C4 114.3(13) . .
O4 C3 C2 109.3(13) . .
C4 C3 C2 107.8(12) . .
O4 C3 H3A 108.4 . .
C4 C3 H3A 108.4 . .
C2 C3 H3A 108.4 . .
O6 C4 O5 126.3(15) . .
O6 C4 C3 118.8(15) . .
O5 C4 C3 114.7(15) . .
O8 C5 O7 126.2(17) . .
O8 C5 C6 115.5(14) . .
O7 C5 C6 118.3(15) . .
O43 C6 C7 109.3(13) . .
O43 C6 C5 110.4(13) . .
C7 C6 C5 110.0(14) . .
O43 C6 H6A 109.0 . .
C7 C6 H6A 109.0 . .
C5 C6 H6A 109.0 . .
O10 C7 C8 106.1(13) . .
O10 C7 C6 110.4(13) . .
C8 C7 C6 115.0(14) . .
O10 C7 H7A 108.4 . .
C8 C7 H7A 108.4 . .
C6 C7 H7A 108.4 . .
O11 C8 O12 124.6(16) . .
O11 C8 C7 121.7(15) . .
O12 C8 C7 113.3(16) . .
O14 C9 O13 124.8(18) . .
O14 C9 C10 118.0(16) . .
O13 C9 C10 117.2(15) . .
O15 C10 C9 110.6(14) . .
O15 C10 C11 108.0(13) . .
C9 C10 C11 109.2(13) . .
O15 C10 H10A 109.7 . .
C9 C10 H10A 109.7 . .
C11 C10 H10A 109.7 . .
O16 C11 C12 113.6(13) . .
O16 C11 C10 108.6(13) . .
C12 C11 C10 109.4(13) . .
O16 C11 H11A 108.4 . .
C12 C11 H11A 108.4 . .
C10 C11 H11A 108.4 . .
O18 C12 O17 126.8(16) . .
O18 C12 C11 118.5(14) . .
O17 C12 C11 114.5(14) . .
O19 C13 O20 122.3(15) . .
O19 C13 C14 118.3(14) . .
O20 C13 C14 119.3(14) . .
O21 C14 C13 112.8(12) . .
O21 C14 C15 109.4(12) . .
C13 C14 C15 111.6(13) . .
O21 C14 H14A 107.6 . .
C13 C14 H14A 107.6 . .
C15 C14 H14A 107.6 . .
O22 C15 C16 108.8(14) . .
O22 C15 C14 111.4(13) . .
C16 C15 C14 110.2(13) . .
O22 C15 H15A 108.8 . .
C16 C15 H15A 108.8 . .
C14 C15 H15A 108.8 . .
O24 C16 O23 124.2(17) . .
O24 C16 C15 117.8(17) . .
O23 C16 C15 118.1(16) . .
O26 C17 O25 124.1(16) . .
O26 C17 C18 119.4(15) . .
O25 C17 C18 116.5(15) . .
O27 C18 C17 109.3(13) . .
O27 C18 C19 109.3(13) . .
C17 C18 C19 109.9(13) . .
O27 C18 H18A 109.4 . .
C17 C18 H18A 109.4 . .
C19 C18 H18A 109.4 . .
O28 C19 C20 114.1(13) . .
O28 C19 C18 109.1(13) . .
C20 C19 C18 107.8(13) . .
O28 C19 H19A 108.6 . .
C20 C19 H19A 108.6 . .
C18 C19 H19A 108.6 . .
O30 C20 O29 125.9(14) . .
O30 C20 C19 119.2(15) . .
O29 C20 C19 114.8(13) . .
O31 C21 O32 124.6(15) . .
O31 C21 C22 118.5(14) . .
O32 C21 C22 116.9(14) . .
O33 C22 C21 109.8(12) . .
O33 C22 C23 110.1(11) . .
C21 C22 C23 109.0(12) . .
O33 C22 H22A 109.3 . .
C21 C22 H22A 109.3 . .
C23 C22 H22A 109.3 . .
O34 C23 C22 110.0(13) . .
O34 C23 C24 111.2(13) . .
C22 C23 C24 111.3(12) . .
O34 C23 H23A 108.1 . .
C22 C23 H23A 108.1 . .
C24 C23 H23A 108.1 . .
O36 C24 O35 121.9(16) . .
O36 C24 C23 120.4(15) . .
O35 C24 C23 117.6(14) . .
O34 Cd1 O1W 90.9(5) . .
O34 Cd1 O29 89.0(4) . .
O1W Cd1 O29 176.5(5) . .
O34 Cd1 O2W 154.3(5) . .
O1W Cd1 O2W 89.0(5) . .
O29 Cd1 O2W 89.6(5) . .
O34 Cd1 O3W 107.8(4) . .
O1W Cd1 O3W 89.7(5) . .
O29 Cd1 O3W 93.6(4) . .
O2W Cd1 O3W 97.8(5) . .
O34 Cd1 O1 74.7(4) . .
O1W Cd1 O1 92.2(5) . .
O29 Cd1 O1 84.4(4) . .
O2W Cd1 O1 79.6(5) . .
O3W Cd1 O1 176.8(5) . .
O5W Cd2 O12 92.5(5) . 3_556
O5W Cd2 O7W 94.3(6) . .
O12 Cd2 O7W 91.8(5) 3_556 .
O5W Cd2 O6W 168.6(6) . .
O12 Cd2 O6W 98.4(6) 3_556 .
O7W Cd2 O6W 88.9(7) . .
O5W Cd2 O4W 83.7(5) . .
O12 Cd2 O4W 173.2(5) 3_556 .
O7W Cd2 O4W 94.2(5) . .
O6W Cd2 O4W 85.1(6) . .
O5W Cd2 O20 87.4(5) . .
O12 Cd2 O20 80.4(5) 3_556 .
O7W Cd2 O20 172.1(5) . .
O6W Cd2 O20 91.0(6) . .
O4W Cd2 O20 93.7(5) . .
O34 Co1B O1W 90.9(5) . .
O34 Co1B O29 89.0(4) . .
O1W Co1B O29 176.5(5) . .
O34 Co1B O2W 154.3(5) . .
O1W Co1B O2W 89.0(5) . .
O29 Co1B O2W 89.6(5) . .
O34 Co1B O3W 107.8(4) . .
O1W Co1B O3W 89.7(5) . .
O29 Co1B O3W 93.6(4) . .
O2W Co1B O3W 97.8(5) . .
O34 Co1B O1 74.7(4) . .
O1W Co1B O1 92.2(5) . .
O29 Co1B O1 84.4(4) . .
O2W Co1B O1 79.6(5) . .
O3W Co1B O1 176.8(5) . .
O5W Co2B O12 92.5(5) . 3_556
O5W Co2B O7W 94.3(6) . .
O12 Co2B O7W 91.8(5) 3_556 .
O5W Co2B O6W 168.6(6) . .
O12 Co2B O6W 98.4(6) 3_556 .
O7W Co2B O6W 88.9(7) . .
O5W Co2B O4W 83.7(5) . .
O12 Co2B O4W 173.2(5) 3_556 .
O7W Co2B O4W 94.2(5) . .
O6W Co2B O4W 85.1(6) . .
O5W Co2B O20 87.4(5) . .
O12 Co2B O20 80.4(5) 3_556 .
O7W Co2B O20 172.1(5) . .
O6W Co2B O20 91.0(6) . .
O4W Co2B O20 93.7(5) . .
O32 Cd3 O36 101.9(5) 3_455 .
O32 Cd3 O30 108.0(5) 3_455 3_455
O36 Cd3 O30 82.1(4) . 3_455
O32 Cd3 O8W 87.7(5) 3_455 .
O36 Cd3 O8W 126.4(4) . .
O30 Cd3 O8W 144.8(5) 3_455 .
O32 Cd3 O9W 165.9(5) 3_455 .
O36 Cd3 O9W 92.2(5) . .
O30 Cd3 O9W 73.1(5) 3_455 .
O8W Cd3 O9W 84.4(5) . .

loop_
_geom_bond_atom_site_label_1
_geom_bond_atom_site_label_2
_geom_bond_distance
_geom_bond_site_symmetry_2
Sb1 O41 1.979(10) .
Sb1 O40 1.983(10) .
Sb1 O37 1.990(11) .
Sb1 O42 2.007(10) .
Sb1 O39 2.012(10) .
Sb1 O38 2.021(10) .
Sb2 O40 2.011(9) .
Sb2 O4 2.034(11) .
Sb2 O9 2.109(11) .
Sb2 O5 2.347(12) .
Sb3 O37 2.013(10) .
Sb3 O28 2.034(12) .
Sb3 O9 2.098(10) .
Sb3 O29 2.384(11) .
Sb4 O42 1.981(9) .
Sb4 O16 2.024(11) .
Sb4 O9 2.154(10) .
Sb4 O17 2.313(12) .
Sb5 O41 1.999(10) .
Sb5 O33 2.013(10) .
Sb5 O44 2.155(10) .
Sb5 O31 2.267(11) .
Sb6 O38 2.001(9) .
Sb6 O43 2.038(11) .
Sb6 O44 2.099(10) .
Sb6 O7 2.339(11) .
Sb7 O39 2.001(9) .
Sb7 O21 2.016(10) .
Sb7 O44 2.133(11) .
Sb7 O19 2.310(12) .
Co1 O34 2.024(11) .
Co1 O38 2.090(10) .
Co1 O37 2.121(11) .
Co1 O1 2.128(12) .
Co1 O35 2.154(12) .
Co1 O3 2.161(12) .
Co2 O13 2.078(12) .
Co2 O11 2.091(12) .
Co2 O15 2.095(13) .
Co2 O39 2.095(10) .
Co2 O40 2.121(10) .
Co2 O10 2.146(12) .
Co3 O27 2.059(11) .
Co3 O22 2.086(12) .
Co3 O25 2.123(11) .
Co3 O41 2.127(11) .
Co3 O42 2.134(11) .
Co3 O23 2.154(13) .
O1 C1 1.29(2) .
O1 Co1B 2.323(12) .
O1 Cd1 2.323(12) .
O2 C1 1.23(2) .
O3 C2 1.436(19) .
O4 C3 1.38(2) .
O5 C4 1.30(2) .
O6 C4 1.26(2) .
O7 C5 1.257(19) .
O8 C5 1.24(2) .
O10 C7 1.477(19) .
O11 C8 1.25(2) .
O12 C8 1.30(2) .
O12 Cd2 2.179(12) 3_456
O13 C9 1.28(2) .
O14 C9 1.25(2) .
O15 C10 1.445(19) .
O16 C11 1.422(18) .
O17 C12 1.283(19) .
O18 C12 1.21(2) .
O19 C13 1.23(2) .
O20 C13 1.273(19) .
O20 Co2B 2.269(12) .
O20 Cd2 2.269(12) .
O21 C14 1.445(18) .
O22 C15 1.440(19) .
O23 C16 1.30(2) .
O24 C16 1.23(2) .
O25 C17 1.28(2) .
O26 C17 1.25(2) .
O27 C18 1.459(19) .
O28 C19 1.409(18) .
O29 C20 1.29(2) .
O29 Co1B 2.235(12) .
O29 Cd1 2.235(12) .
O30 C20 1.23(2) .
O30 Cd3 2.291(12) 3
O31 C21 1.26(2) .
O32 C21 1.297(19) .
O32 Cd3 2.215(12) 3
O33 C22 1.433(16) .
O34 C23 1.419(18) .
O34 Co1B 2.113(11) .
O34 Cd1 2.113(11) .
O35 C24 1.29(2) .
O36 C24 1.274(19) .
O36 Cd3 2.250(14) .
O43 C6 1.438(18) .
O1W Co1B 2.196(13) .
O1W Cd1 2.196(13) .
O2W Co1B 2.243(14) .
O2W Cd1 2.243(14) .
O3W Co1B 2.259(15) .
O3W Cd1 2.259(15) .
O4W Co2B 2.249(12) .
O4W Cd2 2.249(12) .
O5W Co2B 2.173(14) .
O5W Cd2 2.173(14) .
O6W Co2B 2.220(16) .
O6W Cd2 2.220(16) .
O7W Co2B 2.198(17) .
O7W Cd2 2.198(17) .
O8W Cd3 2.293(12) .
O9W Cd3 2.345(14) .
C1 C2 1.54(2) .
C2 C3 1.58(2) .
C2 H2A 0.9800 .
C3 C4 1.53(2) .
C3 H3A 0.9800 .
C5 C6 1.54(2) .
C6 C7 1.54(2) .
C6 H6A 0.9800 .
C7 C8 1.50(2) .
C7 H7A 0.9800 .
C9 C10 1.52(3) .
C10 C11 1.56(2) .
C10 H10A 0.9800 .
C11 C12 1.56(2) .
C11 H11A 0.9800 .
C13 C14 1.51(2) .
C14 C15 1.54(2) .
C14 H14A 0.9800 .
C15 C16 1.52(2) .
C15 H15A 0.9800 .
C17 C18 1.52(2) .
C18 C19 1.56(2) .
C18 H18A 0.9800 .
C19 C20 1.55(2) .
C19 H19A 0.9800 .
C21 C22 1.52(2) .
C22 C23 1.52(2) .
C22 H22A 0.9800 .
C23 C24 1.54(2) .
C23 H23A 0.9800 .

loop_
_geom_torsion_atom_site_label_1
_geom_torsion_atom_site_label_2
_geom_torsion_atom_site_label_3
_geom_torsion_atom_site_label_4
_geom_torsion
_geom_torsion_site_symmetry_1
Co1 O1 C1 O2 -172.2(13) .
Co1B O1 C1 O2 16(3) .
Cd1 O1 C1 O2 16(3) .
Co1 O1 C1 C2 7.9(18) .
Co1B O1 C1 C2 -164.5(12) .
Cd1 O1 C1 C2 -164.5(12) .
Co1 O3 C2 C1 -20.6(15) .
Co1 O3 C2 C3 99.4(12) .
O2 C1 C2 O3 -171.3(15) .
O1 C1 C2 O3 8.7(19) .
O2 C1 C2 C3 68.7(19) .
O1 C1 C2 C3 -111.3(15) .
Sb2 O4 C3 C4 20.4(16) .
Sb2 O4 C3 C2 141.3(10) .
O3 C2 C3 O4 -71.9(15) .
C1 C2 C3 O4 49.0(16) .
O3 C2 C3 C4 52.9(16) .
C1 C2 C3 C4 173.8(13) .
Sb2 O5 C4 O6 159.6(15) .
Sb2 O5 C4 C3 -15.2(16) .
O4 C3 C4 O6 -176.2(15) .
C2 C3 C4 O6 62.0(19) .
O4 C3 C4 O5 -0.9(19) .
C2 C3 C4 O5 -122.7(15) .
Sb6 O7 C5 O8 164.2(18) .
Sb6 O7 C5 C6 -17(2) .
Sb6 O43 C6 C7 129.5(11) .
Sb6 O43 C6 C5 8.3(18) .
O8 C5 C6 O43 -173.6(16) .
O7 C5 C6 O43 8(2) .
O8 C5 C6 C7 66(2) .
O7 C5 C6 C7 -113.1(18) .
Co2 O10 C7 C8 -17.8(15) .
Co2 O10 C7 C6 107.3(13) .
O43 C6 C7 O10 -57.7(17) .
C5 C6 C7 O10 63.7(17) .
O43 C6 C7 C8 62.2(18) .
C5 C6 C7 C8 -176.3(14) .
Co2 O11 C8 O12 177.3(14) .
Co2 O11 C8 C7 -10(2) .
Cd2 O12 C8 O11 -30(3) 3_456
Cd2 O12 C8 C7 157.0(12) 3_456
O10 C7 C8 O11 19(2) .
C6 C7 C8 O11 -104(2) .
O10 C7 C8 O12 -168.1(14) .
C6 C7 C8 O12 70(2) .
Co2 O13 C9 O14 -173.6(13) .
Co2 O13 C9 C10 3.8(19) .
Co2 O15 C10 C9 -17.8(16) .
Co2 O15 C10 C11 101.6(12) .
O14 C9 C10 O15 -172.9(14) .
O13 C9 C10 O15 9(2) .
O14 C9 C10 C11 68.4(19) .
O13 C9 C10 C11 -109.3(16) .
Sb4 O16 C11 C12 15.5(16) .
Sb4 O16 C11 C10 137.5(10) .
O15 C10 C11 O16 -71.9(16) .
C9 C10 C11 O16 48.4(17) .
O15 C10 C11 C12 52.6(16) .
C9 C10 C11 C12 172.9(13) .
Sb4 O17 C12 O18 162.0(15) .
Sb4 O17 C12 C11 -13.1(16) .
O16 C11 C12 O18 -175.5(15) .
C10 C11 C12 O18 63.0(19) .
O16 C11 C12 O17 0.1(19) .
C10 C11 C12 O17 -121.4(15) .
Sb7 O19 C13 O20 -169.2(13) .
Sb7 O19 C13 C14 8.5(19) .
Co2B O20 C13 O19 -134.9(16) .
Cd2 O20 C13 O19 -134.9(16) .
Co2B O20 C13 C14 47(3) .
Cd2 O20 C13 C14 47(3) .
Sb7 O21 C14 C13 12.3(16) .
Sb7 O21 C14 C15 137.1(10) .
O19 C13 C14 O21 -14(2) .
O20 C13 C14 O21 164.1(14) .
O19 C13 C14 C15 -137.3(16) .
O20 C13 C14 C15 40(2) .
Co3 O22 C15 C16 -18.4(17) .
Co3 O22 C15 C14 103.3(13) .
O21 C14 C15 O22 -74.7(15) .
C13 C14 C15 O22 50.9(17) .
O21 C14 C15 C16 46.1(18) .
C13 C14 C15 C16 171.7(14) .
Co3 O23 C16 O24 -177.3(15) .
Co3 O23 C16 C15 3(2) .
O22 C15 C16 O24 -170.1(16) .
C14 C15 C16 O24 68(2) .
O22 C15 C16 O23 10(2) .
C14 C15 C16 O23 -112.9(17) .
Co3 O25 C17 O26 -176.0(14) .
Co3 O25 C17 C18 3(2) .
Co3 O27 C18 C17 -24.8(15) .
Co3 O27 C18 C19 95.6(12) .
O26 C17 C18 O27 -167.1(16) .
O25 C17 C18 O27 14(2) .
O26 C17 C18 C19 73(2) .
O25 C17 C18 C19 -105.8(17) .
Sb3 O28 C19 C20 24.5(17) .
Sb3 O28 C19 C18 145.1(10) .
O27 C18 C19 O28 -71.9(15) .
C17 C18 C19 O28 48.1(17) .
O27 C18 C19 C20 52.5(16) .
C17 C18 C19 C20 172.5(13) .
Cd3 O30 C20 O29 56(3) 3
Cd3 O30 C20 C19 -123.0(17) 3
Co1B O29 C20 O30 -4(2) .
Cd1 O29 C20 O30 -4(2) .
Sb3 O29 C20 O30 -176.9(13) .
Co1B O29 C20 C19 175.5(10) .
Cd1 O29 C20 C19 175.5(10) .
Sb3 O29 C20 C19 2.5(16) .
O28 C19 C20 O30 163.1(15) .
C18 C19 C20 O30 41.8(19) .
O28 C19 C20 O29 -16(2) .
C18 C19 C20 O29 -137.8(14) .
Sb5 O31 C21 O32 173.4(12) .
Sb5 O31 C21 C22 -5.3(16) .
Cd3 O32 C21 O31 26(2) 3
Cd3 O32 C21 C22 -155.7(11) 3
Sb5 O33 C22 C21 17.3(15) .
Sb5 O33 C22 C23 137.3(10) .
O31 C21 C22 O33 -6.5(18) .
O32 C21 C22 O33 174.7(13) .
O31 C21 C22 C23 -127.2(14) .
O32 C21 C22 C23 54.0(17) .
Co1 O34 C23 C22 99.2(12) .
Co1B O34 C23 C22 -129.2(10) .
Cd1 O34 C23 C22 -129.2(10) .
Co1 O34 C23 C24 -24.6(15) .
Co1B O34 C23 C24 107.1(13) .
Cd1 O34 C23 C24 107.1(13) .
O33 C22 C23 O34 -70.5(15) .
C21 C22 C23 O34 50.0(15) .
O33 C22 C23 C24 53.2(17) .
C21 C22 C23 C24 173.7(12) .
Cd3 O36 C24 O35 -7.5(19) .
Cd3 O36 C24 C23 176.5(11) .
Co1 O35 C24 O36 -179.1(12) .
Co1 O35 C24 C23 -3.0(17) .
O34 C23 C24 O36 -165.8(14) .
C22 C23 C24 O36 71.2(19) .
O34 C23 C24 O35 18(2) .
C22 C23 C24 O35 -104.9(16) .
